data_4109644
loop_
_publ_author_name
'Brad C. Bailey'
'Hongjun Fan'
'John C. Huffman'
'Mu-Hyun Baik'
'Daniel J. Mindiola'

_publ_section_title
;
 Intermolecular C-H Bond Activation Reactions Promoted by Transient
 Titanium Alkylidynes. Synthesis, Reactivity, Kinetic, and Theoretical
 Studies of the Ti\\tbC Linkage
;
_journal_name_full 'Journal of the American Chemical Society'
_journal_page_first 8781
_journal_page_last 8793
_journal_paper_doi 10.1021/ja070989q
_journal_volume 129
_journal_year 2007
_chemical_formula_sum 'C37 H57 N P2 Si Ti'
_chemical_formula_weight 653.77
_chemical_name_systematic
; 
 ? 
;
_space_group_IT_number 14
_symmetry_cell_setting monoclinic
_symmetry_space_group_name_Hall '-P 2ybc'
_symmetry_space_group_name_H-M 'P 1 21/c 1'
_atom_sites_solution_hydrogens geom
_atom_sites_solution_primary direct
_atom_sites_solution_secondary difmap
_audit_creation_method SHELXL-97
_cell_angle_alpha 90.00
_cell_angle_beta 105.42(3)
_cell_angle_gamma 90.00
_cell_formula_units_Z 4
_cell_length_a 14.756(3)
_cell_length_b 12.877(3)
_cell_length_c 21.175(4)
_cell_measurement_reflns_used 1004
_cell_measurement_temperature 124(2)
_cell_measurement_theta_max 25.78
_cell_measurement_theta_min 2.23
_cell_volume 3878.7(15)
_computing_cell_refinement 'SAINT (Bruker, 1999)'
_computing_data_collection 'SMART (Bruker, 1999)'
_computing_data_reduction 'SAINT (Bruker, 1999), XTEL (local package)'
_computing_molecular_graphics 'Reciprocal Net (http://recipnet.org)'
_computing_structure_refinement 'SHELXL-97 (Sheldrick, 1997)'
_computing_structure_solution 'SHELXS-97 (Sheldrick, 1990)'
_diffrn_ambient_temperature 124(2)
_diffrn_detector 'CCD area detector'
_diffrn_detector_area_resol_mean 44.52
_diffrn_detector_type 'Bruker SMART 6000'
_diffrn_measured_fraction_theta_full 0.990
_diffrn_measured_fraction_theta_max 0.990
_diffrn_measurement_details '   0.30 degree frames measured for  15.16 seconds each'
_diffrn_measurement_device 'three-circle goniometer with fixed chi'
_diffrn_measurement_device_type 'Bruker Platform goniometer'
_diffrn_measurement_method '\w scans'
_diffrn_radiation_monochromator graphite
_diffrn_radiation_source 'fine-focus sealed tube'
_diffrn_radiation_type MoK\a
_diffrn_radiation_wavelength 0.71073
_diffrn_reflns_av_R_equivalents 0.1061
_diffrn_reflns_av_sigmaI/netI 0.0787
_diffrn_reflns_limit_h_max 19
_diffrn_reflns_limit_h_min -19
_diffrn_reflns_limit_k_max 16
_diffrn_reflns_limit_k_min -16
_diffrn_reflns_limit_l_max 27
_diffrn_reflns_limit_l_min -27
_diffrn_reflns_number 72336
_diffrn_reflns_theta_full 27.76
_diffrn_reflns_theta_max 27.76
_diffrn_reflns_theta_min 1.87
_diffrn_standards_decay_% 0.0
_exptl_absorpt_coefficient_mu 0.358
_exptl_absorpt_correction_type none
_exptl_crystal_colour brown-red
_exptl_crystal_density_diffrn 1.119
_exptl_crystal_description cleaved
_exptl_crystal_F_000 1408
_exptl_crystal_size_max 0.30
_exptl_crystal_size_mid 0.30
_exptl_crystal_size_min 0.30
_refine_diff_density_max 0.315
_refine_diff_density_min -0.203
_refine_diff_density_rms 0.042
_refine_ls_extinction_method none
_refine_ls_goodness_of_fit_ref 0.840
_refine_ls_hydrogen_treatment mixed
_refine_ls_matrix_type full
_refine_ls_number_parameters 607
_refine_ls_number_reflns 9065
_refine_ls_number_restraints 0
_refine_ls_restrained_S_all 0.840
_refine_ls_R_factor_all 0.0861
_refine_ls_R_factor_gt 0.0366
_refine_ls_shift/su_max 0.001
_refine_ls_shift/su_mean 0.000
_refine_ls_structure_factor_coef Fsqd
_refine_ls_weighting_details 'calc w=1/[\s^2^(Fo^2^)+(0.0372P)^2^+0.0000P] where P=(Fo^2^+2Fc^2^)/3'
_refine_ls_weighting_scheme calc
_refine_ls_wR_factor_gt 0.0785
_refine_ls_wR_factor_ref 0.0906
_reflns_number_gt 4872
_reflns_number_total 9065
_reflns_threshold_expression >2sigma(I)
_cod_data_source_file ja070989qsi20070211_102431.cif
_cod_data_source_block 06097
_cod_original_cell_volume 3878.9(14)
_cod_original_sg_symbol_H-M 'P 1 21/c 1 '
_cod_database_code 4109644

loop_
_symmetry_equiv_pos_as_xyz
'x, y, z'
'-x, y+1/2, -z+1/2'
'-x, -y, -z'
'x, -y-1/2, z-1/2'

loop_
_atom_site_label
_atom_site_type_symbol
_atom_site_fract_x
_atom_site_fract_y
_atom_site_fract_z
_atom_site_U_iso_or_equiv
_atom_site_adp_type
_atom_site_occupancy
_atom_site_symmetry_multiplicity
_atom_site_calc_flag
Ti1 Ti 0.77574(2) 0.73525(3) 0.071336(17) 0.03720(11) Uani 1 1 d
P2 P 0.63992(4) 0.74532(4) -0.03302(3) 0.03925(14) Uani 1 1 d
C3 C 0.68374(14) 0.86497(16) -0.05974(9) 0.0395(5) Uani 1 1 d
C4 C 0.62804(17) 0.94237(18) -0.09749(11) 0.0485(6) Uani 1 1 d
C5 C 0.66523(17) 1.03397(18) -0.11298(11) 0.0528(6) Uani 1 1 d
C6 C 0.6045(3) 1.1173(3) -0.1541(2) 0.0792(10) Uani 1 1 d
C7 C 0.76102(19) 1.04802(19) -0.08854(12) 0.0546(6) Uani 1 1 d
C8 C 0.81802(18) 0.97469(18) -0.05065(12) 0.0496(6) Uani 1 1 d
C9 C 0.78150(14) 0.88011(16) -0.03604(9) 0.0395(5) Uani 1 1 d
N10 N 0.83632(11) 0.80235(13) 0.00415(8) 0.0392(4) Uani 1 1 d
C11 C 0.92803(14) 0.78372(15) -0.00257(10) 0.0396(5) Uani 1 1 d
C12 C 0.95449(17) 0.80172(19) -0.06051(12) 0.0503(6) Uani 1 1 d
C13 C 1.04486(18) 0.7797(2) -0.06402(13) 0.0563(6) Uani 1 1 d
C14 C 1.11211(16) 0.73861(17) -0.01208(12) 0.0523(6) Uani 1 1 d
C15 C 1.2112(2) 0.7138(3) -0.0159(2) 0.0788(9) Uani 1 1 d
C16 C 1.08607(16) 0.72044(18) 0.04500(12) 0.0488(6) Uani 1 1 d
C17 C 0.99565(13) 0.74120(15) 0.05066(10) 0.0390(5) Uani 1 1 d
P18 P 0.95615(4) 0.71657(4) 0.12332(3) 0.04044(14) Uani 1 1 d
C19 C 0.63506(17) 0.6503(2) -0.09956(12) 0.0531(6) Uani 1 1 d
C20 C 0.5743(3) 0.6852(3) -0.16559(15) 0.0804(10) Uani 1 1 d
C21 C 0.7333(2) 0.6195(4) -0.1027(2) 0.0924(12) Uani 1 1 d
C22 C 0.51581(15) 0.76713(19) -0.03481(12) 0.0495(6) Uani 1 1 d
C23 C 0.5068(2) 0.8507(3) 0.01351(18) 0.0693(8) Uani 1 1 d
C24 C 0.4722(2) 0.6648(3) -0.0207(2) 0.0782(10) Uani 1 1 d
C25 C 1.00597(18) 0.5884(2) 0.15546(13) 0.0597(7) Uani 1 1 d
C26 C 0.9933(3) 0.5104(3) 0.10048(19) 0.0775(9) Uani 1 1 d
C27 C 1.1072(2) 0.5879(4) 0.1990(2) 0.1003(12) Uani 1 1 d
C28 C 1.01647(19) 0.8173(2) 0.18146(12) 0.0617(7) Uani 1 1 d
C29 C 0.9916(3) 0.9238(3) 0.1523(2) 0.0845(10) Uani 1 1 d
C30 C 0.9907(4) 0.8060(4) 0.24667(18) 0.0997(13) Uani 1 1 d
C31 C 0.73492(15) 0.83741(18) 0.12064(11) 0.0455(6) Uani 1 1 d
C32 C 0.71052(14) 0.93545(16) 0.14566(10) 0.0438(5) Uani 1 1 d
C33 C 0.72815(19) 1.0301(2) 0.11901(13) 0.0587(7) Uani 1 1 d
C34 C 0.7053(2) 1.1228(2) 0.14274(14) 0.0708(8) Uani 1 1 d
C35 C 0.66397(19) 1.1261(2) 0.19356(14) 0.0635(7) Uani 1 1 d
C36 C 0.6451(2) 1.0354(2) 0.22026(14) 0.0646(7) Uani 1 1 d
C37 C 0.66809(18) 0.9418(2) 0.19707(12) 0.0574(6) Uani 1 1 d
C38 C 0.7466(2) 0.58238(19) 0.10389(13) 0.0510(6) Uani 1 1 d
Si39 Si 0.71492(5) 0.55206(5) 0.18044(3) 0.05484(19) Uani 1 1 d
C40 C 0.5909(2) 0.5907(4) 0.1750(2) 0.0812(10) Uani 1 1 d
C41 C 0.7276(4) 0.4092(3) 0.1990(2) 0.0892(11) Uani 1 1 d
C42 C 0.7904(3) 0.6188(3) 0.25402(16) 0.0776(9) Uani 1 1 d
H43 H 0.5642(15) 0.9308(16) -0.1107(10) 0.054(7) Uiso 1 1 d
H44 H 0.553(3) 1.117(3) -0.1517(17) 0.126(17) Uiso 1 1 d
H45 H 0.593(2) 1.102(3) -0.1961(18) 0.129(16) Uiso 1 1 d
H46 H 0.636(2) 1.180(3) -0.1547(18) 0.141(16) Uiso 1 1 d
H47 H 0.7856(15) 1.1061(16) -0.0948(10) 0.051(7) Uiso 1 1 d
H48 H 0.8759(14) 0.9841(14) -0.0341(9) 0.037(6) Uiso 1 1 d
H49 H 0.9149(14) 0.8281(15) -0.0949(10) 0.040(6) Uiso 1 1 d
H50 H 1.0579(16) 0.7956(17) -0.1023(12) 0.068(8) Uiso 1 1 d
H51 H 1.211(2) 0.684(3) -0.0538(17) 0.121(14) Uiso 1 1 d
H52 H 1.242(2) 0.776(2) -0.0165(14) 0.092(11) Uiso 1 1 d
H53 H 1.240(2) 0.669(3) 0.0168(16) 0.118(14) Uiso 1 1 d
H54 H 1.1292(13) 0.6930(14) 0.0811(9) 0.037(6) Uiso 1 1 d
H55 H 0.6135(15) 0.5872(17) -0.0856(10) 0.056(7) Uiso 1 1 d
H56 H 0.601(2) 0.747(2) -0.1777(14) 0.090(11) Uiso 1 1 d
H57 H 0.511(2) 0.706(3) -0.1662(16) 0.128(13) Uiso 1 1 d
H58 H 0.5715(18) 0.633(2) -0.1968(13) 0.084(9) Uiso 1 1 d
H59 H 0.728(2) 0.569(2) -0.1334(15) 0.106(11) Uiso 1 1 d
H60 H 0.771(2) 0.593(2) -0.0580(15) 0.098(11) Uiso 1 1 d
H61 H 0.767(3) 0.684(3) -0.1147(17) 0.139(16) Uiso 1 1 d
H62 H 0.4875(14) 0.7869(15) -0.0764(11) 0.047(6) Uiso 1 1 d
H63 H 0.5333(19) 0.831(2) 0.0556(14) 0.089(11) Uiso 1 1 d
H64 H 0.4445(19) 0.8661(19) 0.0080(12) 0.077(8) Uiso 1 1 d
H65 H 0.5364(19) 0.916(2) 0.0071(13) 0.088(10) Uiso 1 1 d
H66 H 0.505(2) 0.636(2) 0.0257(15) 0.107(11) Uiso 1 1 d
H67 H 0.415(2) 0.674(2) -0.0196(12) 0.080(9) Uiso 1 1 d
H68 H 0.469(2) 0.608(3) -0.0555(16) 0.126(13) Uiso 1 1 d
H69 H 0.9667(14) 0.5676(15) 0.1860(10) 0.055(6) Uiso 1 1 d
H70 H 0.930(2) 0.512(2) 0.0715(13) 0.089(10) Uiso 1 1 d
H71 H 1.0015(19) 0.446(2) 0.1145(13) 0.096(10) Uiso 1 1 d
H72 H 1.0351(18) 0.5237(19) 0.0721(12) 0.079(9) Uiso 1 1 d
H73 H 1.122(2) 0.516(2) 0.2160(15) 0.111(11) Uiso 1 1 d
H74 H 1.150(2) 0.610(3) 0.1694(16) 0.129(13) Uiso 1 1 d
H75 H 1.108(3) 0.633(3) 0.242(2) 0.18(2) Uiso 1 1 d
H76 H 1.0828(17) 0.8056(18) 0.1901(11) 0.071(8) Uiso 1 1 d
H77 H 1.022(2) 0.972(2) 0.1805(14) 0.100(10) Uiso 1 1 d
H78 H 0.925(2) 0.936(2) 0.1416(14) 0.099(11) Uiso 1 1 d
H79 H 1.008(2) 0.934(2) 0.1121(14) 0.097(11) Uiso 1 1 d
H80 H 1.0265(19) 0.850(2) 0.2760(14) 0.091(10) Uiso 1 1 d
H81 H 0.927(2) 0.813(3) 0.2402(15) 0.111(14) Uiso 1 1 d
H82 H 1.008(2) 0.730(3) 0.2657(15) 0.114(14) Uiso 1 1 d
H83 H 0.7229(13) 0.7811(15) 0.1395(10) 0.041(6) Uiso 1 1 d
H84 H 0.7552(15) 1.0302(16) 0.0854(11) 0.057(7) Uiso 1 1 d
H85 H 0.7202(18) 1.185(2) 0.1227(13) 0.088(9) Uiso 1 1 d
H86 H 0.6482(17) 1.1918(19) 0.2131(12) 0.079(8) Uiso 1 1 d
H87 H 0.6154(17) 1.0404(19) 0.2527(12) 0.080(9) Uiso 1 1 d
H88 H 0.6565(15) 0.8782(18) 0.2172(11) 0.068(7) Uiso 1 1 d
H89 H 0.7944(18) 0.542(2) 0.1009(12) 0.083(9) Uiso 1 1 d
H90 H 0.6999(19) 0.5615(19) 0.0698(13) 0.085(9) Uiso 1 1 d
H91 H 0.574(2) 0.655(3) 0.1646(17) 0.124(15) Uiso 1 1 d
H92 H 0.547(2) 0.555(2) 0.1363(15) 0.100(11) Uiso 1 1 d
H93 H 0.576(2) 0.573(2) 0.2121(16) 0.117(13) Uiso 1 1 d
H100 H 0.684(2) 0.378(2) 0.1640(14) 0.096(12) Uiso 1 1 d
H95 H 0.724(3) 0.399(3) 0.240(2) 0.173(19) Uiso 1 1 d
H96 H 0.791(3) 0.386(3) 0.1946(17) 0.138(15) Uiso 1 1 d
H97 H 0.783(2) 0.694(3) 0.2534(17) 0.139(15) Uiso 1 1 d
H98 H 0.853(2) 0.602(3) 0.2597(15) 0.121(14) Uiso 1 1 d
H99 H 0.7721(18) 0.598(2) 0.2926(14) 0.093(10) Uiso 1 1 d

loop_
_atom_site_aniso_label
_atom_site_aniso_U_11
_atom_site_aniso_U_22
_atom_site_aniso_U_33
_atom_site_aniso_U_23
_atom_site_aniso_U_13
_atom_site_aniso_U_12
Ti1 0.0349(2) 0.0417(2) 0.0359(2) 0.00131(17) 0.01104(16) -0.00293(16)
P2 0.0328(3) 0.0457(3) 0.0391(3) -0.0028(2) 0.0094(2) -0.0017(2)
C3 0.0384(12) 0.0463(13) 0.0344(11) 0.0009(10) 0.0108(10) 0.0002(9)
C4 0.0429(14) 0.0582(15) 0.0447(13) 0.0013(11) 0.0119(11) 0.0041(12)
C5 0.0597(16) 0.0535(15) 0.0479(14) 0.0077(11) 0.0190(12) 0.0116(12)
C6 0.080(3) 0.081(3) 0.079(3) 0.0339(19) 0.026(2) 0.025(2)
C7 0.0697(18) 0.0421(15) 0.0550(15) 0.0068(12) 0.0219(14) -0.0048(13)
C8 0.0440(15) 0.0541(15) 0.0507(15) 0.0014(11) 0.0126(12) -0.0101(12)
C9 0.0408(12) 0.0448(13) 0.0342(11) -0.0011(9) 0.0119(10) -0.0014(10)
N10 0.0311(9) 0.0495(11) 0.0366(9) 0.0036(8) 0.0086(8) -0.0029(8)
C11 0.0380(12) 0.0438(12) 0.0383(11) -0.0035(9) 0.0125(10) -0.0074(9)
C12 0.0462(14) 0.0657(16) 0.0399(14) 0.0063(12) 0.0132(12) 0.0001(12)
C13 0.0592(16) 0.0708(17) 0.0478(15) -0.0028(13) 0.0300(13) -0.0069(13)
C14 0.0433(13) 0.0577(15) 0.0627(15) -0.0052(12) 0.0258(12) -0.0043(11)
C15 0.0579(19) 0.098(3) 0.094(3) 0.002(2) 0.0438(19) 0.0058(19)
C16 0.0375(12) 0.0542(14) 0.0541(15) 0.0013(12) 0.0110(11) 0.0001(11)
C17 0.0348(11) 0.0456(12) 0.0368(11) -0.0025(9) 0.0096(9) -0.0045(9)
P18 0.0364(3) 0.0488(3) 0.0349(3) -0.0001(2) 0.0073(2) -0.0035(2)
C19 0.0505(15) 0.0553(16) 0.0537(15) -0.0141(12) 0.0141(12) -0.0030(12)
C20 0.081(2) 0.103(3) 0.0527(19) -0.0273(19) 0.0083(17) 0.004(2)
C21 0.063(2) 0.115(3) 0.095(3) -0.057(3) 0.014(2) 0.015(2)
C22 0.0329(12) 0.0662(16) 0.0487(14) 0.0014(13) 0.0094(11) 0.0031(11)
C23 0.0514(19) 0.084(2) 0.078(2) -0.0128(18) 0.0261(17) 0.0098(16)
C24 0.0453(18) 0.085(2) 0.111(3) -0.002(2) 0.0332(19) -0.0136(16)
C25 0.0548(16) 0.0686(18) 0.0563(16) 0.0199(14) 0.0157(13) 0.0126(13)
C26 0.087(3) 0.053(2) 0.101(3) 0.0100(18) 0.040(2) 0.0123(17)
C27 0.066(2) 0.128(3) 0.098(3) 0.048(3) 0.007(2) 0.026(2)
C28 0.0496(16) 0.081(2) 0.0528(16) -0.0178(14) 0.0111(13) -0.0198(14)
C29 0.088(3) 0.068(2) 0.103(3) -0.031(2) 0.034(2) -0.0310(19)
C30 0.106(3) 0.137(4) 0.058(2) -0.041(2) 0.024(2) -0.043(3)
C31 0.0494(14) 0.0425(14) 0.0457(14) 0.0046(11) 0.0145(11) -0.0025(11)
C32 0.0443(13) 0.0439(13) 0.0433(13) 0.0002(10) 0.0118(10) 0.0005(10)
C33 0.0766(18) 0.0524(16) 0.0541(16) 0.0047(12) 0.0294(14) 0.0036(13)
C34 0.095(2) 0.0442(16) 0.077(2) 0.0112(14) 0.0291(17) 0.0047(14)
C35 0.0711(18) 0.0505(17) 0.0680(18) -0.0064(14) 0.0168(15) 0.0119(13)
C36 0.0776(19) 0.0568(18) 0.0681(18) -0.0036(14) 0.0346(16) 0.0062(14)
C37 0.0714(17) 0.0460(15) 0.0628(16) 0.0003(13) 0.0316(14) -0.0013(12)
C38 0.0504(16) 0.0455(15) 0.0569(16) 0.0006(12) 0.0138(14) -0.0041(12)
Si39 0.0605(4) 0.0482(4) 0.0585(4) 0.0087(3) 0.0204(4) -0.0042(3)
C40 0.069(2) 0.092(3) 0.089(3) 0.006(2) 0.033(2) -0.0001(19)
C41 0.125(4) 0.059(2) 0.090(3) 0.0173(19) 0.039(3) 0.000(2)
C42 0.089(3) 0.086(3) 0.0554(19) 0.0092(17) 0.0137(18) -0.007(2)

loop_
_atom_type_symbol
_atom_type_description
_atom_type_scat_dispersion_real
_atom_type_scat_dispersion_imag
_atom_type_scat_source
C C 0.0033 0.0016 'International Tables Vol C Tables 4.2.6.8 and 6.1.1.4'
H H 0.0000 0.0000 'International Tables Vol C Tables 4.2.6.8 and 6.1.1.4'
N N 0.0061 0.0033 'International Tables Vol C Tables 4.2.6.8 and 6.1.1.4'
Si Si 0.0817 0.0704 'International Tables Vol C Tables 4.2.6.8 and 6.1.1.4'
P P 0.1023 0.0942 'International Tables Vol C Tables 4.2.6.8 and 6.1.1.4'
Ti Ti 0.2776 0.4457 'International Tables Vol C Tables 4.2.6.8 and 6.1.1.4'

loop_
_geom_angle_atom_site_label_1
_geom_angle_atom_site_label_2
_geom_angle_atom_site_label_3
_geom_angle
C31 Ti1 N10 110.65(9)
C31 Ti1 C38 109.87(10)
N10 Ti1 C38 139.47(9)
C31 Ti1 P2 98.70(7)
N10 Ti1 P2 76.51(5)
C38 Ti1 P2 98.31(8)
C31 Ti1 P18 105.82(7)
N10 Ti1 P18 75.43(5)
C38 Ti1 P18 92.79(8)
P2 Ti1 P18 147.75(3)
C31 Ti1 H83 26.5(6)
N10 Ti1 H83 137.1(6)
C38 Ti1 H83 83.4(6)
P2 Ti1 H83 104.7(6)
P18 Ti1 H83 106.6(6)
C3 P2 C22 107.34(10)
C3 P2 C19 105.55(11)
C22 P2 C19 104.33(11)
C3 P2 Ti1 92.87(7)
C22 P2 Ti1 124.80(9)
C19 P2 Ti1 119.05(8)
C4 C3 C9 119.7(2)
C4 C3 P2 125.30(17)
C9 C3 P2 114.92(15)
C5 C4 C3 122.4(2)
C5 C4 H43 120.4(13)
C3 C4 H43 117.2(13)
C4 C5 C7 117.1(2)
C4 C5 C6 122.1(3)
C7 C5 C6 120.8(3)
C5 C6 H44 113(3)
C5 C6 H45 111(2)
H44 C6 H45 97(3)
C5 C6 H46 113(2)
H44 C6 H46 121(3)
H45 C6 H46 98(3)
C8 C7 C5 122.4(2)
C8 C7 H47 118.2(15)
C5 C7 H47 119.3(15)
C7 C8 C9 121.1(2)
C7 C8 H48 122.7(13)
C9 C8 H48 116.2(13)
C8 C9 C3 117.4(2)
C8 C9 N10 123.70(19)
C3 C9 N10 118.83(18)
C11 N10 C9 117.77(16)
C11 N10 Ti1 126.80(13)
C9 N10 Ti1 115.28(12)
C12 C11 C17 117.61(19)
C12 C11 N10 123.71(19)
C17 C11 N10 118.64(17)
C13 C12 C11 120.6(2)
C13 C12 H49 118.4(13)
C11 C12 H49 121.0(13)
C14 C13 C12 122.4(2)
C14 C13 H50 121.5(15)
C12 C13 H50 116.0(15)
C13 C14 C16 117.1(2)
C13 C14 C15 122.6(3)
C16 C14 C15 120.4(3)
C14 C15 H51 112(2)
C14 C15 H52 107.6(19)
H51 C15 H52 104(3)
C14 C15 H53 110(2)
H51 C15 H53 107(3)
H52 C15 H53 116(3)
C14 C16 C17 122.5(2)
C14 C16 H54 119.9(12)
C17 C16 H54 117.7(12)
C16 C17 C11 119.82(19)
C16 C17 P18 124.72(17)
C11 C17 P18 115.46(14)
C17 P18 C28 103.67(10)
C17 P18 C25 106.31(11)
C28 P18 C25 107.81(13)
C17 P18 Ti1 98.52(7)
C28 P18 Ti1 118.29(10)
C25 P18 Ti1 119.73(9)
C20 C19 C21 112.0(3)
C20 C19 P2 113.5(2)
C21 C19 P2 111.10(19)
C20 C19 H55 112.1(13)
C21 C19 H55 101.1(13)
P2 C19 H55 106.1(13)
C19 C20 H56 108.2(18)
C19 C20 H57 115(2)
H56 C20 H57 103(3)
C19 C20 H58 109.9(16)
H56 C20 H58 111(2)
H57 C20 H58 109(3)
C19 C21 H59 108.7(19)
C19 C21 H60 110.1(16)
H59 C21 H60 110(2)
C19 C21 H61 109(2)
H59 C21 H61 110(3)
H60 C21 H61 108(3)
C23 C22 C24 111.2(3)
C23 C22 P2 111.06(19)
C24 C22 P2 109.40(19)
C23 C22 H62 110.9(13)
C24 C22 H62 108.9(13)
P2 C22 H62 105.1(13)
C22 C23 H63 111.9(18)
C22 C23 H64 109.4(16)
H63 C23 H64 110(2)
C22 C23 H65 113.4(16)
H63 C23 H65 106(2)
H64 C23 H65 105(2)
C22 C24 H66 112.0(16)
C22 C24 H67 110.6(18)
H66 C24 H67 104(2)
C22 C24 H68 114.0(18)
H66 C24 H68 110(2)
H67 C24 H68 105(2)
C26 C25 C27 111.2(3)
C26 C25 P18 110.6(2)
C27 C25 P18 116.8(2)
C26 C25 H69 110.0(12)
C27 C25 H69 104.3(12)
P18 C25 H69 103.3(12)
C25 C26 H70 111.9(16)
C25 C26 H71 113.1(19)
H70 C26 H71 105(2)
C25 C26 H72 112.7(15)
H70 C26 H72 105(2)
H71 C26 H72 108(2)
C25 C27 H73 108.0(18)
C25 C27 H74 106.5(18)
H73 C27 H74 111(3)
C25 C27 H75 107(2)
H73 C27 H75 104(3)
H74 C27 H75 120(3)
C29 C28 C30 111.3(3)
C29 C28 P18 110.1(2)
C30 C28 P18 110.1(2)
C29 C28 H76 110.2(14)
C30 C28 H76 107.4(14)
P18 C28 H76 107.7(14)
C28 C29 H77 109.5(19)
C28 C29 H78 111.6(18)
H77 C29 H78 110(3)
C28 C29 H79 113.2(18)
H77 C29 H79 107(2)
H78 C29 H79 105(3)
C28 C30 H80 108.8(18)
C28 C30 H81 110(2)
H80 C30 H81 116(3)
C28 C30 H82 109.8(18)
H80 C30 H82 106(3)
H81 C30 H82 106(3)
C32 C31 Ti1 163.96(18)
C32 C31 H83 117.2(13)
Ti1 C31 H83 78.8(13)
C37 C32 C33 115.8(2)
C37 C32 C31 122.8(2)
C33 C32 C31 121.4(2)
C34 C33 C32 121.4(3)
C34 C33 H84 119.4(14)
C32 C33 H84 119.2(14)
C33 C34 C35 121.3(3)
C33 C34 H85 117.0(16)
C35 C34 H85 121.7(16)
C36 C35 C34 118.9(3)
C36 C35 H86 117.4(14)
C34 C35 H86 123.7(14)
C35 C36 C37 120.5(3)
C35 C36 H87 116.5(16)
C37 C36 H87 123.0(16)
C36 C37 C32 122.2(2)
C36 C37 H88 119.9(14)
C32 C37 H88 117.9(14)
Si39 C38 Ti1 126.17(13)
Si39 C38 H89 109.3(17)
Ti1 C38 H89 106.1(17)
Si39 C38 H90 108.9(16)
Ti1 C38 H90 101.0(17)
H89 C38 H90 103(2)
C38 Si39 C42 113.68(15)
C38 Si39 C40 111.23(17)
C42 Si39 C40 106.6(2)
C38 Si39 C41 110.88(16)
C42 Si39 C41 105.8(2)
C40 Si39 C41 108.3(2)
Si39 C40 H91 118(2)
Si39 C40 H92 109.3(16)
H91 C40 H92 99(3)
Si39 C40 H93 110(2)
H91 C40 H93 110(3)
H92 C40 H93 110(3)
Si39 C41 H100 104.6(19)
Si39 C41 H95 109(3)
H100 C41 H95 119(3)
Si39 C41 H96 108(2)
H100 C41 H96 105(3)
H95 C41 H96 110(3)
Si39 C42 H97 114(2)
Si39 C42 H98 111(2)
H97 C42 H98 110(3)
Si39 C42 H99 109.6(16)
H97 C42 H99 104(3)
H98 C42 H99 108(3)

loop_
_geom_bond_atom_site_label_1
_geom_bond_atom_site_label_2
_geom_bond_distance
Ti1 C31 1.876(2)
Ti1 N10 2.0606(16)
Ti1 C38 2.166(2)
Ti1 P2 2.5614(11)
Ti1 P18 2.6074(10)
Ti1 H83 1.907(19)
P2 C3 1.818(2)
P2 C22 1.843(2)
P2 C19 1.854(2)
C3 C4 1.399(3)
C3 C9 1.409(3)
C4 C5 1.377(3)
C4 H43 0.92(2)
C5 C7 1.382(3)
C5 C6 1.516(4)
C6 H44 0.77(4)
C6 H45 0.88(4)
C6 H46 0.93(4)
C7 C8 1.373(3)
C7 H47 0.86(2)
C8 C9 1.399(3)
C8 H48 0.841(18)
C9 N10 1.420(2)
N10 C11 1.418(2)
C11 C12 1.402(3)
C11 C17 1.403(3)
C12 C13 1.385(3)
C12 H49 0.872(19)
C13 C14 1.376(3)
C13 H50 0.91(2)
C14 C16 1.382(3)
C14 C15 1.519(4)
C15 H51 0.89(3)
C15 H52 0.92(3)
C15 H53 0.92(3)
C16 C17 1.397(3)
C16 H54 0.925(19)
C17 P18 1.812(2)
P18 C28 1.846(2)
P18 C25 1.861(2)
C19 C20 1.515(4)
C19 C21 1.521(4)
C19 H55 0.95(2)
C20 H56 0.95(3)
C20 H57 0.97(3)
C20 H58 0.94(3)
C21 H59 0.91(3)
C21 H60 1.02(3)
C21 H61 1.03(3)
C22 C23 1.515(4)
C22 C24 1.531(4)
C22 H62 0.91(2)
C23 H63 0.91(3)
C23 H64 0.92(3)
C23 H65 0.98(3)
C24 H66 1.04(3)
C24 H67 0.86(3)
C24 H68 1.03(3)
C25 C26 1.511(4)
C25 C27 1.533(4)
C25 H69 1.01(2)
C26 H70 0.97(3)
C26 H71 0.88(3)
C26 H72 0.98(3)
C27 H73 0.99(3)
C27 H74 1.03(3)
C27 H75 1.07(4)
C28 C29 1.509(4)
C28 C30 1.533(4)
C28 H76 0.96(2)
C29 H77 0.90(3)
C29 H78 0.95(3)
C29 H79 0.95(3)
C30 H80 0.90(3)
C30 H81 0.92(3)
C30 H82 1.06(3)
C31 C32 1.451(3)
C31 H83 0.868(19)
C32 C37 1.395(3)
C32 C33 1.397(3)
C33 C34 1.371(3)
C33 H84 0.90(2)
C34 C35 1.372(4)
C34 H85 0.96(3)
C35 C36 1.358(3)
C35 H86 1.00(2)
C36 C37 1.377(3)
C36 H87 0.91(2)
C37 H88 0.96(2)
C38 Si39 1.844(3)
C38 H89 0.89(3)
C38 H90 0.90(3)
Si39 C42 1.867(3)
Si39 C40 1.870(3)
Si39 C41 1.879(3)
C40 H91 0.87(3)
C40 H92 1.01(3)
C40 H93 0.90(3)
C41 H100 0.94(3)
C41 H95 0.90(4)
C41 H96 1.01(4)
C42 H97 0.97(4)
C42 H98 0.93(3)
C42 H99 0.96(3)

loop_
_geom_torsion_atom_site_label_1
_geom_torsion_atom_site_label_2
_geom_torsion_atom_site_label_3
_geom_torsion_atom_site_label_4
_geom_torsion
C31 Ti1 P2 C3 76.21(10)
N10 Ti1 P2 C3 -33.06(8)
C38 Ti1 P2 C3 -172.08(10)
P18 Ti1 P2 C3 -63.19(8)
C31 Ti1 P2 C22 -37.26(12)
N10 Ti1 P2 C22 -146.53(11)
C38 Ti1 P2 C22 74.45(12)
P18 Ti1 P2 C22 -176.66(10)
C31 Ti1 P2 C19 -174.22(12)
N10 Ti1 P2 C19 76.50(11)
C38 Ti1 P2 C19 -62.51(13)
P18 Ti1 P2 C19 46.38(11)
C22 P2 C3 C4 -22.1(2)
C19 P2 C3 C4 88.8(2)
Ti1 P2 C3 C4 -149.98(18)
C22 P2 C3 C9 154.01(15)
C19 P2 C3 C9 -95.14(16)
Ti1 P2 C3 C9 26.11(15)
C9 C3 C4 C5 0.3(3)
P2 C3 C4 C5 176.22(17)
C3 C4 C5 C7 -1.2(3)
C3 C4 C5 C6 179.8(3)
C4 C5 C7 C8 0.3(4)
C6 C5 C7 C8 179.4(3)
C5 C7 C8 C9 1.4(4)
C7 C8 C9 C3 -2.2(3)
C7 C8 C9 N10 -178.4(2)
C4 C3 C9 C8 1.4(3)
P2 C3 C9 C8 -174.93(16)
C4 C3 C9 N10 177.72(18)
P2 C3 C9 N10 1.4(2)
C8 C9 N10 C11 -39.6(3)
C3 C9 N10 C11 144.35(18)
C8 C9 N10 Ti1 136.31(18)
C3 C9 N10 Ti1 -39.8(2)
C31 Ti1 N10 C11 124.04(16)
C38 Ti1 N10 C11 -54.6(2)
P2 Ti1 N10 C11 -141.61(16)
P18 Ti1 N10 C11 22.32(15)
C31 Ti1 N10 C9 -51.41(16)
C38 Ti1 N10 C9 129.96(17)
P2 Ti1 N10 C9 42.94(13)
P18 Ti1 N10 C9 -153.13(14)
C9 N10 C11 C12 -27.5(3)
Ti1 N10 C11 C12 157.15(17)
C9 N10 C11 C17 155.02(18)
Ti1 N10 C11 C17 -20.3(3)
C17 C11 C12 C13 -1.1(3)
N10 C11 C12 C13 -178.6(2)
C11 C12 C13 C14 0.7(4)
C12 C13 C14 C16 -0.5(4)
C12 C13 C14 C15 179.6(3)
C13 C14 C16 C17 0.6(4)
C15 C14 C16 C17 -179.4(3)
C14 C16 C17 C11 -1.1(3)
C14 C16 C17 P18 178.56(17)
C12 C11 C17 C16 1.3(3)
N10 C11 C17 C16 178.93(18)
C12 C11 C17 P18 -178.40(16)
N10 C11 C17 P18 -0.8(2)
C16 C17 P18 C28 72.1(2)
C11 C17 P18 C28 -108.19(18)
C16 C17 P18 C25 -41.4(2)
C11 C17 P18 C25 138.29(17)
C16 C17 P18 Ti1 -165.89(17)
C11 C17 P18 Ti1 13.79(16)
C31 Ti1 P18 C17 -124.05(10)
N10 Ti1 P18 C17 -16.29(8)
C38 Ti1 P18 C17 124.39(9)
P2 Ti1 P18 C17 13.99(8)
C31 Ti1 P18 C28 -13.44(12)
N10 Ti1 P18 C28 94.32(11)
C38 Ti1 P18 C28 -125.00(12)
P2 Ti1 P18 C28 124.61(10)
C31 Ti1 P18 C25 121.58(12)
N10 Ti1 P18 C25 -130.66(11)
C38 Ti1 P18 C25 10.01(12)
P2 Ti1 P18 C25 -100.38(11)
C3 P2 C19 C20 -57.6(3)
C22 P2 C19 C20 55.4(3)
Ti1 P2 C19 C20 -159.9(2)
C3 P2 C19 C21 69.7(3)
C22 P2 C19 C21 -177.3(3)
Ti1 P2 C19 C21 -32.6(3)
C3 P2 C22 C23 -63.6(2)
C19 P2 C22 C23 -175.3(2)
Ti1 P2 C22 C23 42.7(2)
C3 P2 C22 C24 173.2(2)
C19 P2 C22 C24 61.6(2)
Ti1 P2 C22 C24 -80.4(2)
C17 P18 C25 C26 -45.1(2)
C28 P18 C25 C26 -155.7(2)
Ti1 P18 C25 C26 65.1(2)
C17 P18 C25 C27 83.5(3)
C28 P18 C25 C27 -27.2(3)
Ti1 P18 C25 C27 -166.4(2)
C17 P18 C28 C29 57.5(2)
C25 P18 C28 C29 170.0(2)
Ti1 P18 C28 C29 -50.2(2)
C17 P18 C28 C30 -179.4(3)
C25 P18 C28 C30 -67.0(3)
Ti1 P18 C28 C30 72.9(3)
N10 Ti1 C31 C32 7.5(7)
C38 Ti1 C31 C32 -173.5(6)
P2 Ti1 C31 C32 -71.3(6)
P18 Ti1 C31 C32 87.5(6)
Ti1 C31 C32 C37 175.5(5)
Ti1 C31 C32 C33 -4.2(8)
C37 C32 C33 C34 0.4(4)
C31 C32 C33 C34 -179.9(2)
C32 C33 C34 C35 -0.1(4)
C33 C34 C35 C36 -0.4(4)
C34 C35 C36 C37 0.7(4)
C35 C36 C37 C32 -0.4(4)
C33 C32 C37 C36 -0.1(4)
C31 C32 C37 C36 -179.9(2)
C31 Ti1 C38 Si39 -14.4(2)
N10 Ti1 C38 Si39 164.22(11)
P2 Ti1 C38 Si39 -116.85(17)
P18 Ti1 C38 Si39 93.52(18)
Ti1 C38 Si39 C42 -45.9(3)
Ti1 C38 Si39 C40 74.5(2)
Ti1 C38 Si39 C41 -164.9(2)
